data_4075734
loop_
_publ_author_name
'Han, Won Seok'
'Lee, Soon W.'

_publ_section_title
;
 Preparation of Novel Rhodonocenium Complexes via [2 + 2 + 1]
 Cyclotrimerization of Terminal Aryl Alkynes
;
_journal_issue 5
_journal_name_full Organometallics
_journal_page_first 997
_journal_paper_doi 10.1021/om0492404
_journal_volume 24
_journal_year 2005
_chemical_formula_sum 'C39 H39 F3 N O3 Rh S2'
_chemical_formula_weight 793.74
_chemical_name_systematic
; 
 ? 
;
_space_group_IT_number 14
_symmetry_cell_setting monoclinic
_symmetry_space_group_name_Hall '-P 2ybc'
_symmetry_space_group_name_H-M 'P 1 21/c 1'
_atom_sites_solution_hydrogens geom
_atom_sites_solution_primary direct
_atom_sites_solution_secondary difmap
_audit_creation_method SHELXL-97
_cell_angle_alpha 90.00
_cell_angle_beta 90.929(9)
_cell_angle_gamma 90.00
_cell_formula_units_Z 4
_cell_length_a 22.531(3)
_cell_length_b 7.8443(16)
_cell_length_c 20.623(3)
_cell_measurement_reflns_used 30
_cell_measurement_temperature 293(2)
_cell_measurement_theta_max 12.55
_cell_measurement_theta_min 5.28
_cell_volume 3644.4(10)
_computing_cell_refinement 'Siemens XSCANS'
_computing_data_collection 'Siemens XSCANS'
_computing_data_reduction 'Siemens SHELXTL'
_computing_molecular_graphics 'Siemens SHELXTL'
_computing_publication_material 'Siemens SHELXTL'
_computing_structure_refinement 'SHELXL-97 (Sheldrick, 1997)'
_computing_structure_solution 'SHELXS-97 (Sheldrick, 1990)'
_diffrn_ambient_temperature 293(2)
_diffrn_measured_fraction_theta_full 0.977
_diffrn_measured_fraction_theta_max 0.977
_diffrn_measurement_device 'Siemens P4'
_diffrn_measurement_method '\w scans'
_diffrn_radiation_monochromator graphite
_diffrn_radiation_source 'sealed tube'
_diffrn_radiation_type MoK\a
_diffrn_radiation_wavelength 0.71073
_diffrn_reflns_av_R_equivalents 0.0174
_diffrn_reflns_av_sigmaI/netI 0.0392
_diffrn_reflns_limit_h_max 26
_diffrn_reflns_limit_h_min -26
_diffrn_reflns_limit_k_max 0
_diffrn_reflns_limit_k_min -9
_diffrn_reflns_limit_l_max 0
_diffrn_reflns_limit_l_min -24
_diffrn_reflns_number 6492
_diffrn_reflns_theta_full 25.01
_diffrn_reflns_theta_max 25.01
_diffrn_reflns_theta_min 1.98
_diffrn_standards_interval_count 97
_diffrn_standards_number 3
_exptl_absorpt_coefficient_mu 0.636
_exptl_absorpt_correction_type none
_exptl_crystal_colour 'YELLOW            '
_exptl_crystal_density_diffrn 1.447
_exptl_crystal_density_method 'not measured'
_exptl_crystal_description 'BLOCK             '
_exptl_crystal_F_000 1632
_exptl_crystal_size_max 0.44
_exptl_crystal_size_mid 0.34
_exptl_crystal_size_min 0.32
_refine_diff_density_max 0.678
_refine_diff_density_min -0.534
_refine_diff_density_rms 0.067
_refine_ls_extinction_method none
_refine_ls_goodness_of_fit_ref 1.023
_refine_ls_hydrogen_treatment mixed
_refine_ls_matrix_type full
_refine_ls_number_parameters 459
_refine_ls_number_reflns 6295
_refine_ls_number_restraints 0
_refine_ls_restrained_S_all 1.023
_refine_ls_R_factor_all 0.0677
_refine_ls_R_factor_gt 0.0450
_refine_ls_shift/su_max 0.003
_refine_ls_shift/su_mean 0.000
_refine_ls_structure_factor_coef Fsqd
_refine_ls_weighting_details 'calc w=1/[\s^2^(Fo^2^)+(0.0415P)^2^+6.6984P] where P=(Fo^2^+2Fc^2^)/3'
_refine_ls_weighting_scheme calc
_refine_ls_wR_factor_gt 0.1061
_refine_ls_wR_factor_ref 0.1227
_reflns_number_gt 4718
_reflns_number_total 6295
_reflns_threshold_expression >2sigma(I)
_cod_data_source_file om0492404si20041001_085038.cif
_cod_data_source_block rhncs
_cod_depositor_comments
;
The following automatic conversions were performed:

'_symmetry_cell_setting' value 'Monoclinic' changed to 'monoclinic'
according to /home/saulius/struct/CIF-dictionaries/cif_core.dic
dictionary named 'cif_core.dic' version 2.4.1 from 2010-06-29.

Automatic conversion script
Id: cif_fix_values 1715 2011-07-08 13:25:40Z adriana 
;
_cod_original_cell_volume 3644.3(10)
_cod_original_sg_symbol_H-M 'P2(1)/c  '
_cod_database_code 4075734

loop_
_symmetry_equiv_pos_as_xyz
'x, y, z'
'-x, y+1/2, -z+1/2'
'-x, -y, -z'
'x, -y-1/2, z-1/2'

loop_
_atom_site_label
_atom_site_type_symbol
_atom_site_fract_x
_atom_site_fract_y
_atom_site_fract_z
_atom_site_U_iso_or_equiv
_atom_site_adp_type
_atom_site_occupancy
_atom_site_symmetry_multiplicity
_atom_site_calc_flag
_atom_site_refinement_flags
Rh1 Rh 0.283798(16) 0.57417(4) 0.378787(15) 0.04958(13) Uani 1 1 d .
S1 S 0.05385(11) 0.3430(4) 0.44294(13) 0.1519(10) Uani 1 1 d .
N1 N 0.1436(2) 0.5691(6) 0.4647(3) 0.0901(15) Uani 1 1 d .
C1 C 0.2756(3) 0.3021(6) 0.3949(2) 0.0637(13) Uani 1 1 d .
C2 C 0.3363(2) 0.3463(6) 0.3965(2) 0.0610(12) Uani 1 1 d .
C3 C 0.3505(2) 0.4136(6) 0.3341(2) 0.0602(12) Uani 1 1 d .
C4 C 0.2984(2) 0.4082(6) 0.2943(2) 0.0576(11) Uani 1 1 d .
C5 C 0.2511(2) 0.3405(6) 0.3326(2) 0.0606(12) Uani 1 1 d .
C6 C 0.2429(3) 0.2208(7) 0.4510(3) 0.0870(18) Uani 1 1 d .
H6A H 0.2009 0.2316 0.4438 0.130 Uiso 1 1 calc R
H6B H 0.2539 0.2772 0.4907 0.130 Uiso 1 1 calc R
H6C H 0.2532 0.1023 0.4539 0.130 Uiso 1 1 calc R
C7 C 0.3786(3) 0.3225(7) 0.4522(2) 0.0854(18) Uani 1 1 d .
H7A H 0.4104 0.4033 0.4490 0.128 Uiso 1 1 calc R
H7B H 0.3944 0.2089 0.4513 0.128 Uiso 1 1 calc R
H7C H 0.3582 0.3401 0.4922 0.128 Uiso 1 1 calc R
C8 C 0.4106(2) 0.4722(8) 0.3127(3) 0.0801(16) Uani 1 1 d .
H8A H 0.4341 0.5043 0.3500 0.120 Uiso 1 1 calc R
H8B H 0.4061 0.5684 0.2843 0.120 Uiso 1 1 calc R
H8C H 0.4300 0.3812 0.2902 0.120 Uiso 1 1 calc R
C9 C 0.2936(3) 0.4608(8) 0.2246(2) 0.0806(16) Uani 1 1 d .
H9A H 0.2530 0.4872 0.2139 0.121 Uiso 1 1 calc R
H9B H 0.3069 0.3693 0.1976 0.121 Uiso 1 1 calc R
H9C H 0.3178 0.5596 0.2177 0.121 Uiso 1 1 calc R
C10 C 0.1895(3) 0.3037(8) 0.3076(3) 0.0879(17) Uani 1 1 d .
H10A H 0.1785 0.3871 0.2756 0.132 Uiso 1 1 calc R
H10B H 0.1622 0.3081 0.3428 0.132 Uiso 1 1 calc R
H10C H 0.1885 0.1922 0.2884 0.132 Uiso 1 1 calc R
C11 C 0.3222(2) 0.8230(5) 0.40465(19) 0.0513(11) Uani 1 1 d .
C12 C 0.2787(2) 0.8452(6) 0.3538(2) 0.0529(11) Uani 1 1 d .
H12 H 0.284(2) 0.882(6) 0.320(2) 0.056(15) Uiso 1 1 d .
C13 C 0.2221(2) 0.7954(6) 0.3774(2) 0.0540(11) Uani 1 1 d .
C14 C 0.2311(2) 0.7364(5) 0.4430(2) 0.0528(11) Uani 1 1 d .
C15 C 0.2924(2) 0.7539(6) 0.4589(2) 0.0518(11) Uani 1 1 d .
H15 H 0.3119(18) 0.728(6) 0.501(2) 0.058(13) Uiso 1 1 d .
C16 C 0.3863(2) 0.8605(6) 0.4009(2) 0.0511(10) Uani 1 1 d .
C17 C 0.4255(2) 0.8022(7) 0.4492(2) 0.0649(13) Uani 1 1 d .
H17 H 0.4113 0.7385 0.4836 0.078 Uiso 1 1 calc R
C18 C 0.4849(2) 0.8385(7) 0.4459(3) 0.0711(14) Uani 1 1 d .
H18 H 0.5103 0.7988 0.4786 0.085 Uiso 1 1 calc R
C19 C 0.5085(2) 0.9319(6) 0.3957(2) 0.0627(12) Uani 1 1 d .
C20 C 0.4699(2) 0.9857(7) 0.3471(2) 0.0676(13) Uani 1 1 d .
H20 H 0.4847 1.0452 0.3119 0.081 Uiso 1 1 calc R
C21 C 0.4097(2) 0.9527(6) 0.3500(2) 0.0598(12) Uani 1 1 d .
H21 H 0.3846 0.9929 0.3172 0.072 Uiso 1 1 calc R
C22 C 0.5741(2) 0.9698(8) 0.3938(3) 0.0829(17) Uani 1 1 d .
H22A H 0.5934 0.9226 0.4315 0.124 Uiso 1 1 calc R
H22B H 0.5801 1.0910 0.3930 0.124 Uiso 1 1 calc R
H22C H 0.5906 0.9201 0.3555 0.124 Uiso 1 1 calc R
C23 C 0.1667(2) 0.8131(6) 0.3379(2) 0.0589(12) Uani 1 1 d .
C24 C 0.1660(3) 0.7738(7) 0.2722(3) 0.0791(16) Uani 1 1 d .
H24 H 0.2001 0.7300 0.2535 0.095 Uiso 1 1 calc R
C25 C 0.1160(3) 0.7984(8) 0.2341(3) 0.0914(19) Uani 1 1 d .
H25 H 0.1167 0.7700 0.1904 0.110 Uiso 1 1 calc R
C26 C 0.0650(3) 0.8642(8) 0.2599(3) 0.0862(17) Uani 1 1 d .
C27 C 0.0662(3) 0.9087(8) 0.3248(3) 0.0872(17) Uani 1 1 d .
H27 H 0.0326 0.9563 0.3429 0.105 Uiso 1 1 calc R
C28 C 0.1161(2) 0.8843(7) 0.3634(3) 0.0738(15) Uani 1 1 d .
H28 H 0.1156 0.9159 0.4069 0.089 Uiso 1 1 calc R
C29 C 0.0099(3) 0.8880(10) 0.2177(4) 0.123(3) Uani 1 1 d .
H29A H -0.0214 0.9346 0.2433 0.185 Uiso 1 1 calc R
H29B H -0.0023 0.7799 0.2002 0.185 Uiso 1 1 calc R
H29C H 0.0186 0.9647 0.1828 0.185 Uiso 1 1 calc R
C30 C 0.1871(2) 0.6750(7) 0.4931(3) 0.0661(13) Uani 1 1 d .
H30 H 0.2078(18) 0.592(5) 0.525(2) 0.048(12) Uiso 1 1 d .
C31 C 0.1603(2) 0.8236(7) 0.5312(2) 0.0630(13) Uani 1 1 d .
C32 C 0.1004(2) 0.8540(9) 0.5342(3) 0.0859(18) Uani 1 1 d .
H32 H 0.0740 0.7785 0.5145 0.103 Uiso 1 1 calc R
C33 C 0.0791(3) 0.9947(10) 0.5660(3) 0.101(2) Uani 1 1 d .
H33 H 0.0384 1.0125 0.5671 0.122 Uiso 1 1 calc R
C34 C 0.1165(3) 1.1107(9) 0.5965(3) 0.0849(17) Uani 1 1 d .
C35 C 0.1763(3) 1.0749(8) 0.5954(2) 0.0748(15) Uani 1 1 d .
H35 H 0.2027 1.1479 0.6167 0.090 Uiso 1 1 calc R
C36 C 0.1983(2) 0.9339(7) 0.5637(2) 0.0662(13) Uani 1 1 d .
H36 H 0.2390 0.9129 0.5642 0.079 Uiso 1 1 calc R
C37 C 0.0937(3) 1.2698(10) 0.6291(4) 0.123(3) Uani 1 1 d .
H37A H 0.0512 1.2736 0.6252 0.185 Uiso 1 1 calc R
H37B H 0.1103 1.3685 0.6087 0.185 Uiso 1 1 calc R
H37C H 0.1051 1.2684 0.6742 0.185 Uiso 1 1 calc R
C38 C 0.1052(3) 0.4745(9) 0.4573(3) 0.0820(16) Uani 1 1 d .
S2 S 0.32102(8) 0.5253(2) 0.64533(7) 0.0847(5) Uani 1 1 d .
F1 F 0.4280(2) 0.5303(7) 0.5999(2) 0.1446(18) Uani 1 1 d .
F2 F 0.4196(2) 0.3867(6) 0.6869(2) 0.1300(15) Uani 1 1 d .
F3 F 0.4201(2) 0.6523(6) 0.69182(19) 0.1237(14) Uani 1 1 d .
O1 O 0.3117(3) 0.6872(7) 0.6152(3) 0.141(2) Uani 1 1 d .
O2 O 0.3092(2) 0.3814(7) 0.6047(2) 0.1154(16) Uani 1 1 d .
O3 O 0.3008(2) 0.5068(8) 0.7100(2) 0.1241(18) Uani 1 1 d .
C39 C 0.4002(3) 0.5230(9) 0.6556(3) 0.0900(18) Uani 1 1 d .

loop_
_atom_site_aniso_label
_atom_site_aniso_U_11
_atom_site_aniso_U_22
_atom_site_aniso_U_33
_atom_site_aniso_U_23
_atom_site_aniso_U_13
_atom_site_aniso_U_12
Rh1 0.0679(2) 0.04083(19) 0.04034(18) -0.00291(16) 0.01208(14) 0.00020(18)
S1 0.1245(17) 0.172(2) 0.159(2) -0.0261(19) -0.0115(15) -0.0675(17)
N1 0.101(4) 0.073(3) 0.097(4) -0.013(3) 0.033(3) -0.030(3)
C1 0.098(4) 0.031(2) 0.063(3) 0.001(2) 0.014(3) -0.001(2)
C2 0.090(4) 0.042(2) 0.051(3) -0.005(2) 0.000(2) 0.013(3)
C3 0.078(3) 0.051(3) 0.052(2) -0.009(2) 0.008(2) 0.012(2)
C4 0.083(3) 0.042(2) 0.048(2) -0.011(2) 0.011(2) 0.007(2)
C5 0.075(3) 0.045(3) 0.062(3) -0.008(2) 0.006(2) -0.004(2)
C6 0.135(5) 0.046(3) 0.081(4) 0.003(3) 0.035(4) -0.003(3)
C7 0.129(5) 0.064(4) 0.062(3) -0.008(3) -0.014(3) 0.024(3)
C8 0.073(3) 0.082(4) 0.086(4) -0.010(3) 0.020(3) 0.008(3)
C9 0.104(4) 0.088(4) 0.050(3) -0.004(3) 0.011(3) 0.017(3)
C10 0.092(4) 0.073(4) 0.099(4) -0.016(3) 0.004(3) -0.016(3)
C11 0.073(3) 0.040(2) 0.041(2) -0.0018(19) 0.014(2) -0.002(2)
C12 0.074(3) 0.043(2) 0.042(2) -0.002(2) 0.010(2) 0.002(2)
C13 0.066(3) 0.044(2) 0.052(2) -0.003(2) 0.013(2) 0.003(2)
C14 0.073(3) 0.036(2) 0.050(2) -0.0037(19) 0.020(2) -0.002(2)
C15 0.068(3) 0.044(2) 0.043(2) -0.003(2) 0.012(2) -0.004(2)
C16 0.065(3) 0.042(2) 0.046(2) -0.0067(19) 0.011(2) -0.002(2)
C17 0.081(3) 0.063(3) 0.051(3) 0.006(2) 0.007(2) -0.014(3)
C18 0.074(3) 0.073(4) 0.065(3) 0.005(3) -0.006(3) -0.005(3)
C19 0.071(3) 0.058(3) 0.059(3) -0.008(3) 0.011(2) -0.006(3)
C20 0.077(3) 0.064(3) 0.062(3) 0.003(3) 0.020(3) -0.007(3)
C21 0.072(3) 0.062(3) 0.046(2) 0.005(2) 0.011(2) 0.001(2)
C22 0.072(3) 0.088(4) 0.089(4) -0.006(3) 0.013(3) -0.012(3)
C23 0.070(3) 0.044(3) 0.063(3) -0.002(2) 0.007(2) 0.000(2)
C24 0.089(4) 0.077(4) 0.072(3) -0.004(3) 0.000(3) 0.016(3)
C25 0.115(5) 0.085(4) 0.074(4) -0.002(3) -0.018(4) 0.004(4)
C26 0.079(4) 0.074(4) 0.105(5) 0.014(4) -0.016(4) -0.011(3)
C27 0.069(3) 0.098(5) 0.096(4) 0.004(4) 0.010(3) 0.004(3)
C28 0.070(3) 0.085(4) 0.067(3) -0.011(3) 0.008(3) 0.008(3)
C29 0.105(5) 0.121(6) 0.142(7) 0.029(5) -0.041(5) -0.015(5)
C30 0.075(3) 0.060(3) 0.064(3) -0.008(3) 0.025(3) -0.006(3)
C31 0.071(3) 0.067(3) 0.052(3) 0.002(2) 0.023(2) -0.002(3)
C32 0.070(3) 0.098(4) 0.091(4) -0.024(4) 0.029(3) -0.014(3)
C33 0.070(4) 0.125(6) 0.110(5) -0.033(5) 0.032(4) 0.011(4)
C34 0.087(4) 0.094(5) 0.074(4) -0.019(3) 0.019(3) 0.020(4)
C35 0.088(4) 0.082(4) 0.054(3) -0.010(3) 0.005(3) 0.004(3)
C36 0.073(3) 0.073(3) 0.053(3) -0.007(3) 0.012(2) 0.008(3)
C37 0.121(6) 0.119(6) 0.129(6) -0.042(5) 0.022(5) 0.029(5)
C38 0.089(4) 0.084(4) 0.073(4) -0.002(3) 0.010(3) -0.005(3)
S2 0.1153(12) 0.0891(11) 0.0498(7) -0.0081(7) 0.0034(7) 0.0151(9)
F1 0.136(4) 0.200(5) 0.098(3) -0.003(3) 0.034(3) -0.008(3)
F2 0.160(4) 0.103(3) 0.126(3) -0.003(3) -0.024(3) 0.038(3)
F3 0.167(4) 0.101(3) 0.102(3) -0.006(2) -0.022(3) -0.028(3)
O1 0.184(5) 0.114(4) 0.123(4) 0.015(3) -0.040(4) 0.047(4)
O2 0.137(4) 0.133(4) 0.077(3) -0.031(3) 0.007(3) -0.024(3)
O3 0.139(4) 0.174(5) 0.060(2) -0.019(3) 0.024(3) 0.011(4)
C39 0.126(5) 0.079(4) 0.065(4) -0.005(3) -0.001(4) 0.004(4)

loop_
_atom_type_symbol
_atom_type_description
_atom_type_scat_dispersion_real
_atom_type_scat_dispersion_imag
_atom_type_scat_source
C C 0.0033 0.0016 'International Tables Vol C Tables 4.2.6.8 and 6.1.1.4'
H H 0.0000 0.0000 'International Tables Vol C Tables 4.2.6.8 and 6.1.1.4'
N N 0.0061 0.0033 'International Tables Vol C Tables 4.2.6.8 and 6.1.1.4'
O O 0.0106 0.0060 'International Tables Vol C Tables 4.2.6.8 and 6.1.1.4'
F F 0.0171 0.0103 'International Tables Vol C Tables 4.2.6.8 and 6.1.1.4'
S S 0.1246 0.1234 'International Tables Vol C Tables 4.2.6.8 and 6.1.1.4'
Rh Rh -1.1178 0.9187 'International Tables Vol C Tables 4.2.6.8 and 6.1.1.4'

loop_
_geom_angle_atom_site_label_1
_geom_angle_atom_site_label_2
_geom_angle_atom_site_label_3
_geom_angle
C1 Rh1 C2 37.95(19)
C1 Rh1 C15 121.85(17)
C2 Rh1 C15 111.34(18)
C1 Rh1 C3 63.69(19)
C2 Rh1 C3 38.45(17)
C15 Rh1 C3 129.93(18)
C1 Rh1 C5 38.10(18)
C2 Rh1 C5 64.01(19)
C15 Rh1 C5 153.87(17)
C3 Rh1 C5 63.94(19)
C1 Rh1 C12 170.8(2)
C2 Rh1 C12 149.9(2)
C15 Rh1 C12 63.49(17)
C3 Rh1 C12 119.75(18)
C5 Rh1 C12 134.02(19)
C1 Rh1 C11 150.63(19)
C2 Rh1 C11 118.64(18)
C15 Rh1 C11 37.92(15)
C3 Rh1 C11 110.16(18)
C5 Rh1 C11 168.04(16)
C12 Rh1 C11 38.17(17)
C1 Rh1 C14 115.41(17)
C2 Rh1 C14 132.30(17)
C15 Rh1 C14 37.86(17)
C3 Rh1 C14 166.64(18)
C5 Rh1 C14 124.50(18)
C12 Rh1 C14 63.44(17)
C11 Rh1 C14 63.51(16)
C1 Rh1 C4 63.50(17)
C2 Rh1 C4 63.82(17)
C15 Rh1 C4 165.81(18)
C3 Rh1 C4 37.91(18)
C5 Rh1 C4 38.19(17)
C12 Rh1 C4 113.31(17)
C11 Rh1 C4 130.81(16)
C14 Rh1 C4 155.10(19)
C1 Rh1 C13 135.64(19)
C2 Rh1 C13 169.58(17)
C15 Rh1 C13 63.41(17)
C3 Rh1 C13 151.91(17)
C5 Rh1 C13 116.26(18)
C12 Rh1 C13 37.72(17)
C11 Rh1 C13 63.50(17)
C14 Rh1 C13 38.03(16)
C4 Rh1 C13 123.51(17)
C38 N1 C30 162.9(6)
C2 C1 C5 109.3(4)
C2 C1 C6 124.5(5)
C5 C1 C6 126.2(5)
C2 C1 Rh1 71.1(3)
C5 C1 Rh1 71.7(3)
C6 C1 Rh1 124.9(3)
C1 C2 C3 107.5(4)
C1 C2 C7 126.4(5)
C3 C2 C7 126.0(5)
C1 C2 Rh1 70.9(3)
C3 C2 Rh1 71.0(3)
C7 C2 Rh1 124.9(3)
C4 C3 C2 108.2(4)
C4 C3 C8 125.4(4)
C2 C3 C8 126.4(5)
C4 C3 Rh1 72.0(3)
C2 C3 Rh1 70.5(3)
C8 C3 Rh1 125.4(4)
C3 C4 C5 107.8(4)
C3 C4 C9 126.2(5)
C5 C4 C9 126.0(5)
C3 C4 Rh1 70.1(2)
C5 C4 Rh1 70.3(2)
C9 C4 Rh1 125.9(3)
C1 C5 C4 107.2(4)
C1 C5 C10 127.7(5)
C4 C5 C10 124.9(5)
C1 C5 Rh1 70.2(3)
C4 C5 Rh1 71.5(3)
C10 C5 Rh1 127.8(4)
C15 C11 C12 107.1(4)
C15 C11 C16 126.3(4)
C12 C11 C16 126.5(4)
C15 C11 Rh1 70.3(2)
C12 C11 Rh1 70.6(3)
C16 C11 Rh1 123.1(3)
C13 C12 C11 108.8(4)
C13 C12 Rh1 72.4(3)
C11 C12 Rh1 71.2(3)
C12 C13 C14 107.1(4)
C12 C13 C23 122.3(4)
C14 C13 C23 130.6(4)
C12 C13 Rh1 69.8(3)
C14 C13 Rh1 70.0(2)
C23 C13 Rh1 126.8(3)
C15 C14 C13 107.9(4)
C15 C14 C30 121.1(4)
C13 C14 C30 130.9(5)
C15 C14 Rh1 70.2(2)
C13 C14 Rh1 71.9(2)
C30 C14 Rh1 126.1(3)
C14 C15 C11 109.0(4)
C14 C15 Rh1 71.9(2)
C11 C15 Rh1 71.8(2)
C21 C16 C17 117.8(4)
C21 C16 C11 121.9(4)
C17 C16 C11 120.3(4)
C18 C17 C16 120.2(5)
C17 C18 C19 122.3(5)
C18 C19 C20 117.4(5)
C18 C19 C22 120.9(5)
C20 C19 C22 121.7(5)
C19 C20 C21 121.2(5)
C20 C21 C16 121.0(5)
C28 C23 C24 117.7(5)
C28 C23 C13 121.3(4)
C24 C23 C13 120.7(5)
C25 C24 C23 121.4(6)
C26 C25 C24 121.0(6)
C25 C26 C27 117.6(6)
C25 C26 C29 120.4(7)
C27 C26 C29 121.9(7)
C28 C27 C26 121.9(6)
C27 C28 C23 120.4(5)
N1 C30 C14 111.3(4)
N1 C30 C31 112.6(5)
C14 C30 C31 111.9(4)
C32 C31 C36 118.1(5)
C32 C31 C30 123.4(5)
C36 C31 C30 118.5(5)
C31 C32 C33 120.8(6)
C32 C33 C34 122.0(6)
C35 C34 C33 116.5(5)
C35 C34 C37 121.0(6)
C33 C34 C37 122.5(6)
C34 C35 C36 122.0(6)
C35 C36 C31 120.4(5)
N1 C38 S1 176.5(6)
O3 S2 O1 116.8(4)
O3 S2 O2 114.2(3)
O1 S2 O2 115.0(3)
O3 S2 C39 102.8(3)
O1 S2 C39 101.5(4)
O2 S2 C39 103.7(3)
F1 C39 F2 107.7(6)
F1 C39 F3 107.2(6)
F2 C39 F3 103.8(5)
F1 C39 S2 112.4(5)
F2 C39 S2 112.7(5)
F3 C39 S2 112.5(5)

loop_
_geom_bond_atom_site_label_1
_geom_bond_atom_site_label_2
_geom_bond_distance
Rh1 C1 2.168(4)
Rh1 C2 2.171(5)
Rh1 C15 2.178(4)
Rh1 C3 2.178(4)
Rh1 C5 2.188(5)
Rh1 C12 2.190(5)
Rh1 C11 2.197(4)
Rh1 C14 2.199(4)
Rh1 C4 2.204(4)
Rh1 C13 2.224(4)
S1 C38 1.574(7)
N1 C38 1.148(7)
N1 C30 1.406(7)
C1 C2 1.411(7)
C1 C5 1.422(7)
C1 C6 1.522(7)
C2 C3 1.432(6)
C2 C7 1.493(7)
C3 C4 1.424(7)
C3 C8 1.502(7)
C4 C5 1.437(7)
C4 C9 1.498(6)
C5 C10 1.501(7)
C11 C15 1.422(6)
C11 C12 1.434(7)
C11 C16 1.477(6)
C12 C13 1.427(6)
C13 C14 1.441(6)
C13 C23 1.484(7)
C14 C15 1.420(6)
C14 C30 1.521(6)
C16 C21 1.387(6)
C16 C17 1.397(6)
C17 C18 1.371(7)
C18 C19 1.381(7)
C19 C20 1.382(7)
C19 C22 1.510(7)
C20 C21 1.383(7)
C23 C28 1.382(7)
C23 C24 1.390(7)
C24 C25 1.376(8)
C25 C26 1.375(9)
C26 C27 1.384(9)
C26 C29 1.514(8)
C27 C28 1.380(8)
C30 C31 1.536(7)
C31 C32 1.371(7)
C31 C36 1.383(7)
C32 C33 1.374(8)
C33 C34 1.384(9)
C34 C35 1.378(8)
C34 C37 1.511(8)
C35 C36 1.380(7)
S2 O3 1.423(4)
S2 O1 1.428(5)
S2 O2 1.429(5)
S2 C39 1.794(8)
F1 C39 1.319(7)
F2 C39 1.320(7)
F3 C39 1.332(7)
